data_2216470
loop_
_publ_author_name
'Hou, Jingli'
'Zheng, Chao'
'Li, Hui'
'Zhang, Xinge'
'Li, Chaoxing'

_publ_section_title
;
 4-{2-[Methyl(2-pyridyl)amino]ethoxy}benzaldehyde
;
_journal_coeditor_code HB2594
_journal_issue 12
_journal_name_full 'Acta Crystallographica Section E'
_journal_page_first o4875
_journal_page_last o4875
_journal_paper_doi 10.1107/S1600536807051951
_journal_volume 63
_journal_year 2007
_chemical_formula_iupac 'C15 H16 N2 O2'
_chemical_formula_moiety 'C15 H16 N2 O2'
_chemical_formula_sum 'C15 H16 N2 O2'
_chemical_formula_weight 256.30
_chemical_melting_point .338E-305
_chemical_name_systematic
;
4-{2-[Methyl(2-pyridyl)amino]ethoxy}benzaldehyde
;
_space_group_IT_number 4
_symmetry_cell_setting monoclinic
_symmetry_space_group_name_Hall 'P 2yb'
_symmetry_space_group_name_H-M 'P 1 21 1'
_atom_sites_solution_hydrogens geom
_atom_sites_solution_primary direct
_atom_sites_solution_secondary difmap
_cell_angle_alpha 90.00
_cell_angle_beta 98.328(5)
_cell_angle_gamma 90.00
_cell_formula_units_Z 2
_cell_length_a 6.1995(19)
_cell_length_b 9.416(3)
_cell_length_c 11.714(3)
_cell_measurement_reflns_used 1123
_cell_measurement_temperature 294(2)
_cell_measurement_theta_max 23.65
_cell_measurement_theta_min 2.79
_cell_volume 676.6(3)
_computing_cell_refinement 'SAINT (Bruker, 1997)'
_computing_data_collection 'SMART (Bruker, 1997)'
_computing_data_reduction 'SAINT (Bruker, 1997)'
_computing_molecular_graphics 'SHELXTL (Bruker, 1997)'
_computing_publication_material 'SHELXTL (Bruker, 1997)'
_computing_structure_refinement 'SHELXL97 (Sheldrick, 1997)'
_computing_structure_solution 'SHELXS97 (Sheldrick, 1997)'
_diffrn_ambient_temperature 294(2)
_diffrn_measured_fraction_theta_full 0.992
_diffrn_measured_fraction_theta_max 0.992
_diffrn_measurement_device_type 'Bruker SMART 1000 CCD'
_diffrn_measurement_method '\f and \w'
_diffrn_radiation_monochromator graphite
_diffrn_radiation_source 'fine-focus sealed tube'
_diffrn_radiation_type MoK\a
_diffrn_radiation_wavelength 0.71073
_diffrn_reflns_av_R_equivalents 0.0363
_diffrn_reflns_av_sigmaI/netI 0.0401
_diffrn_reflns_limit_h_max 7
_diffrn_reflns_limit_h_min -7
_diffrn_reflns_limit_k_max 11
_diffrn_reflns_limit_k_min -6
_diffrn_reflns_limit_l_max 14
_diffrn_reflns_limit_l_min -11
_diffrn_reflns_number 3897
_diffrn_reflns_theta_full 26.47
_diffrn_reflns_theta_max 26.47
_diffrn_reflns_theta_min 1.76
_diffrn_standards_number 0
_exptl_absorpt_coefficient_mu 0.085
_exptl_absorpt_correction_T_max 0.992
_exptl_absorpt_correction_T_min 0.980
_exptl_absorpt_correction_type multi-scan
_exptl_absorpt_process_details '(SADABS; Sheldrick, 1996)'
_exptl_crystal_colour colorless
_exptl_crystal_density_diffrn 1.258
_exptl_crystal_density_method 'not measured'
_exptl_crystal_description block
_exptl_crystal_F_000 272
_exptl_crystal_size_max 0.24
_exptl_crystal_size_mid 0.22
_exptl_crystal_size_min 0.10
_refine_diff_density_max 0.111
_refine_diff_density_min -0.108
_refine_ls_abs_structure_details none
_refine_ls_extinction_coef 0.144(13)
_refine_ls_extinction_expression Fc^*^=kFc[1+0.001xFc^2^\l^3^/sin(2\q)]^-1/4^
_refine_ls_extinction_method 'SHELXL97 (Sheldrick, 1997)'
_refine_ls_goodness_of_fit_ref 0.975
_refine_ls_hydrogen_treatment constr
_refine_ls_matrix_type full
_refine_ls_number_parameters 174
_refine_ls_number_reflns 1477
_refine_ls_number_restraints 1
_refine_ls_restrained_S_all 0.975
_refine_ls_R_factor_all 0.0665
_refine_ls_R_factor_gt 0.0351
_refine_ls_shift/su_max 0.000
_refine_ls_shift/su_mean 0.000
_refine_ls_structure_factor_coef Fsqd
_refine_ls_weighting_details 'calc w=1/[\s^2^(Fo^2^)+(0.058P)^2^] where P=(Fo^2^+2Fc^2^)/3'
_refine_ls_weighting_scheme calc
_refine_ls_wR_factor_gt 0.0833
_refine_ls_wR_factor_ref 0.1007
_reflns_number_gt 980
_reflns_number_total 1477
_reflns_threshold_expression I>2\s(I)
_cod_data_source_file hb2594.cif
_cod_data_source_block I
_cod_depositor_comments
;
The following automatic conversions were performed:
'_symmetry_cell_setting' value 'Monoclinic' changed to 'monoclinic'
according to '/home/saulius/struct/CIF-dictionaries/cif_core.dic'
dictionary named 'cif_core.dic' version 2.4.1 from 2010-06-29.

Automatic conversion script
Id: cif_fix_enum 1527 2010-12-29 10:47:43Z saulius 

The following automatic conversions were performed:

'_symmetry_cell_setting' value 'Monoclinic' changed to 'monoclinic'
according to /home/saulius/struct/CIF-dictionaries/cif_core.dic
dictionary named 'cif_core.dic' version 2.4.1 from 2010-06-29.

Automatic conversion script
Id: cif_fix_values 1715 2011-07-08 13:25:40Z adriana 
;
_cod_original_sg_symbol_H-M 'P 21'
_cod_database_code 2216470
_cod_database_fobs_code 2216470

loop_
_symmetry_equiv_pos_as_xyz
'x, y, z'
'-x, y+1/2, -z'

loop_
_atom_site_type_symbol
_atom_site_label
_atom_site_fract_x
_atom_site_fract_y
_atom_site_fract_z
_atom_site_U_iso_or_equiv
_atom_site_adp_type
_atom_site_calc_flag
_atom_site_refinement_flags
_atom_site_occupancy
O O1 0.4167(3) 0.5026(2) 0.66454(15) 0.0590(5) Uani d . 1
O O2 0.1555(4) 0.1192(3) 1.0759(2) 0.0905(8) Uani d . 1
N N1 0.6212(3) 0.4415(2) 0.33536(18) 0.0537(6) Uani d . 1
N N2 0.7653(3) 0.6252(2) 0.45508(18) 0.0554(6) Uani d . 1
C C1 0.6382(5) 0.3521(3) 0.2477(2) 0.0672(8) Uani d . 1
H H1 0.5234 0.2897 0.2258 0.081 Uiso calc R 1
C C2 0.8123(6) 0.3465(4) 0.1885(3) 0.0751(10) Uani d . 1
H H2 0.8161 0.2825 0.1284 0.090 Uiso calc R 1
C C3 0.9817(5) 0.4388(4) 0.2208(3) 0.0731(9) Uani d . 1
H H3 1.1034 0.4373 0.1829 0.088 Uiso calc R 1
C C4 0.9714(4) 0.5337(3) 0.3093(2) 0.0571(8) Uani d . 1
H H4 1.0853 0.5968 0.3312 0.068 Uiso calc R 1
C C5 0.7866(4) 0.5338(3) 0.36600(19) 0.0437(6) Uani d . 1
C C6 0.9392(5) 0.7225(4) 0.4982(3) 0.0798(10) Uani d . 1
H H6A 1.0639 0.6696 0.5332 0.120 Uiso calc R 1
H H6B 0.8910 0.7843 0.5546 0.120 Uiso calc R 1
H H6C 0.9780 0.7780 0.4355 0.120 Uiso calc R 1
C C7 0.5769(4) 0.6150(3) 0.5166(2) 0.0552(7) Uani d . 1
H H7A 0.4488 0.5907 0.4624 0.066 Uiso calc R 1
H H7B 0.5512 0.7067 0.5499 0.066 Uiso calc R 1
C C8 0.6100(4) 0.5051(3) 0.6109(2) 0.0530(7) Uani d . 1
H H8A 0.6349 0.4125 0.5788 0.064 Uiso calc R 1
H H8B 0.7354 0.5293 0.6670 0.064 Uiso calc R 1
C C9 0.4029(4) 0.4081(3) 0.7518(2) 0.0467(6) Uani d . 1
C C10 0.5581(4) 0.3040(3) 0.7876(2) 0.0524(7) Uani d . 1
H H10 0.6831 0.2961 0.7527 0.063 Uiso calc R 1
C C11 0.5236(4) 0.2129(3) 0.8756(2) 0.0533(7) Uani d . 1
H H11 0.6271 0.1434 0.8992 0.064 Uiso calc R 1
C C12 0.3387(4) 0.2219(3) 0.9301(2) 0.0492(6) Uani d . 1
C C13 0.1869(4) 0.3291(3) 0.8948(2) 0.0554(7) Uani d . 1
H H13 0.0641 0.3386 0.9312 0.066 Uiso calc R 1
C C14 0.2173(4) 0.4204(3) 0.8069(2) 0.0527(7) Uani d . 1
H H14 0.1146 0.4906 0.7839 0.063 Uiso calc R 1
C C15 0.3057(5) 0.1201(4) 1.0211(2) 0.0661(8) Uani d . 1
H H15 0.4108 0.0497 1.0380 0.079 Uiso calc R 1

loop_
_atom_site_aniso_label
_atom_site_aniso_U_11
_atom_site_aniso_U_22
_atom_site_aniso_U_33
_atom_site_aniso_U_12
_atom_site_aniso_U_13
_atom_site_aniso_U_23
O1 0.0572(11) 0.0594(12) 0.0629(11) 0.0153(9) 0.0170(8) 0.0084(11)
O2 0.0982(16) 0.0866(17) 0.0965(16) 0.0028(16) 0.0467(14) 0.0149(16)
N1 0.0592(14) 0.0494(13) 0.0526(13) -0.0098(12) 0.0081(10) -0.0044(12)
N2 0.0621(13) 0.0538(14) 0.0506(12) -0.0115(13) 0.0093(10) -0.0076(13)
C1 0.089(2) 0.0523(18) 0.0591(18) -0.0121(17) 0.0078(16) -0.0050(16)
C2 0.104(3) 0.064(2) 0.0608(19) 0.013(2) 0.0237(18) -0.0032(17)
C3 0.075(2) 0.090(2) 0.0601(18) 0.022(2) 0.0290(16) 0.018(2)
C4 0.0484(14) 0.0660(19) 0.0570(17) -0.0023(14) 0.0086(12) 0.0161(16)
C5 0.0480(13) 0.0414(14) 0.0402(13) -0.0013(12) 0.0018(10) 0.0092(13)
C6 0.088(2) 0.074(2) 0.0747(18) -0.027(2) 0.0024(17) -0.0139(19)
C7 0.0631(16) 0.0519(16) 0.0516(14) 0.0118(15) 0.0113(12) 0.0012(14)
C8 0.0527(14) 0.0530(16) 0.0548(15) 0.0069(13) 0.0128(11) -0.0026(15)
C9 0.0500(14) 0.0436(15) 0.0460(14) 0.0049(12) 0.0053(11) -0.0079(13)
C10 0.0495(14) 0.0536(16) 0.0566(16) 0.0088(13) 0.0161(12) -0.0047(14)
C11 0.0547(15) 0.0506(16) 0.0534(15) 0.0110(14) 0.0032(12) -0.0025(15)
C12 0.0504(14) 0.0507(15) 0.0461(14) -0.0032(14) 0.0053(11) -0.0066(14)
C13 0.0473(15) 0.0605(18) 0.0593(17) -0.0024(14) 0.0110(12) -0.0060(15)
C14 0.0425(14) 0.0538(18) 0.0614(17) 0.0072(13) 0.0065(13) -0.0025(15)
C15 0.0736(19) 0.0639(19) 0.0610(17) -0.0011(17) 0.0107(15) 0.0025(18)

loop_
_atom_type_symbol
_atom_type_description
_atom_type_scat_dispersion_real
_atom_type_scat_dispersion_imag
_atom_type_scat_source
C C 0.0033 0.0000 'International Tables Vol C Tables 4.2.6.8 and 6.1.1.4'
H H 0.0000 0.0000 'International Tables Vol C Tables 4.2.6.8 and 6.1.1.4'
N N 0.0061 0.0000 'International Tables Vol C Tables 4.2.6.8 and 6.1.1.4'
O O 0.0106 0.0000 'International Tables Vol C Tables 4.2.6.8 and 6.1.1.4'

loop_
_geom_angle_atom_site_label_1
_geom_angle_atom_site_label_2
_geom_angle_atom_site_label_3
_geom_angle
C9 O1 C8 119.0(2)
C1 N1 C5 117.7(2)
C5 N2 C6 120.8(2)
C5 N2 C7 120.3(2)
C6 N2 C7 118.5(2)
N1 C1 C2 124.6(3)
N1 C1 H1 117.7
C2 C1 H1 117.7
C1 C2 C3 117.7(3)
C1 C2 H2 121.2
C3 C2 H2 121.2
C2 C3 C4 120.1(3)
C2 C3 H3 119.9
C4 C3 H3 119.9
C3 C4 C5 119.1(3)
C3 C4 H4 120.4
C5 C4 H4 120.4
N1 C5 N2 116.9(2)
N1 C5 C4 120.8(2)
N2 C5 C4 122.3(2)
N2 C6 H6A 109.5
N2 C6 H6B 109.5
H6A C6 H6B 109.5
N2 C6 H6C 109.5
H6A C6 H6C 109.5
H6B C6 H6C 109.5
N2 C7 C8 111.9(2)
N2 C7 H7A 109.2
C8 C7 H7A 109.2
N2 C7 H7B 109.2
C8 C7 H7B 109.2
H7A C7 H7B 107.9
O1 C8 C7 107.4(2)
O1 C8 H8A 110.2
C7 C8 H8A 110.2
O1 C8 H8B 110.2
C7 C8 H8B 110.2
H8A C8 H8B 108.5
O1 C9 C10 124.5(2)
O1 C9 C14 115.7(2)
C10 C9 C14 119.7(2)
C11 C10 C9 119.1(2)
C11 C10 H10 120.5
C9 C10 H10 120.5
C10 C11 C12 122.1(2)
C10 C11 H11 119.0
C12 C11 H11 119.0
C11 C12 C13 118.1(2)
C11 C12 C15 120.2(3)
C13 C12 C15 121.8(2)
C14 C13 C12 120.8(2)
C14 C13 H13 119.6
C12 C13 H13 119.6
C13 C14 C9 120.2(2)
C13 C14 H14 119.9
C9 C14 H14 119.9
O2 C15 C12 126.2(3)
O2 C15 H15 116.9
C12 C15 H15 116.9

loop_
_geom_bond_atom_site_label_1
_geom_bond_atom_site_label_2
_geom_bond_distance
O1 C9 1.367(3)
O1 C8 1.431(3)
O2 C15 1.205(3)
N1 C1 1.343(3)
N1 C5 1.353(3)
N2 C5 1.373(3)
N2 C6 1.449(4)
N2 C7 1.462(3)
C1 C2 1.366(4)
C1 H1 0.9300
C2 C3 1.373(5)
C2 H2 0.9300
C3 C4 1.376(4)
C3 H3 0.9300
C4 C5 1.405(3)
C4 H4 0.9300
C6 H6A 0.9600
C6 H6B 0.9600
C6 H6C 0.9600
C7 C8 1.506(4)
C7 H7A 0.9700
C7 H7B 0.9700
C8 H8A 0.9700
C8 H8B 0.9700
C9 C10 1.394(3)
C9 C14 1.403(4)
C10 C11 1.382(4)
C10 H10 0.9300
C11 C12 1.393(3)
C11 H11 0.9300
C12 C13 1.401(4)
C12 C15 1.470(4)
C13 C14 1.375(4)
C13 H13 0.9300
C14 H14 0.9300
C15 H15 0.9300

loop_
_geom_torsion_atom_site_label_1
_geom_torsion_atom_site_label_2
_geom_torsion_atom_site_label_3
_geom_torsion_atom_site_label_4
_geom_torsion
C5 N1 C1 C2 1.1(4)
N1 C1 C2 C3 -0.1(5)
C1 C2 C3 C4 -0.7(5)
C2 C3 C4 C5 0.4(4)
C1 N1 C5 N2 179.4(2)
C1 N1 C5 C4 -1.3(3)
C6 N2 C5 N1 176.5(3)
C7 N2 C5 N1 3.4(3)
C6 N2 C5 C4 -2.7(4)
C7 N2 C5 C4 -175.8(2)
C3 C4 C5 N1 0.7(4)
C3 C4 C5 N2 179.9(2)
C5 N2 C7 C8 84.3(3)
C6 N2 C7 C8 -89.0(3)
C9 O1 C8 C7 178.3(2)
N2 C7 C8 O1 -179.4(2)
C8 O1 C9 C10 -5.3(4)
C8 O1 C9 C14 174.6(2)
O1 C9 C10 C11 -178.9(2)
C14 C9 C10 C11 1.3(4)
C9 C10 C11 C12 -0.2(4)
C10 C11 C12 C13 -1.2(4)
C10 C11 C12 C15 178.2(3)
C11 C12 C13 C14 1.6(4)
C15 C12 C13 C14 -177.8(2)
C12 C13 C14 C9 -0.5(4)
O1 C9 C14 C13 179.2(2)
C10 C9 C14 C13 -0.9(4)
C11 C12 C15 O2 178.3(3)
C13 C12 C15 O2 -2.3(4)

loop_
_cod_related_entry_id
_cod_related_entry_database
_cod_related_entry_code
1 ChemSpider 8597975
